data_7251677
loop_
_publ_author_name
'Kim, Eunsil'
'Hyun, Ji Young'
'Song, Ji Ho'
'Lim, Hwan Jung'
'Park, Seong Jun'

_publ_section_title
;
 <i>N</i>-Cyano sulfoximine-mediated thiazole ligation with
 <i>N</i>-terminal cysteine under mild aqueous conditions.
;
_journal_issue 2
_journal_name_full 'RSC medicinal chemistry'
_journal_page_first 1031
_journal_page_last 1036
_journal_paper_doi 10.1039/d5md00948k
_journal_volume 17
_journal_year 2025
_chemical_formula_moiety 'C7 H7 N3 O S'
_chemical_formula_sum 'C7 H7 N3 O S'
_chemical_formula_weight 181.22
_space_group_crystal_system monoclinic
_space_group_IT_number 14
_space_group_name_Hall '-P 2yn'
_space_group_name_H-M_alt 'P 1 21/n 1'
_atom_sites_solution_hydrogens geom
_audit_creation_method SHELXL-2018/3
_audit_update_record
;
2025-08-19 deposited with the CCDC.	2025-12-16 downloaded from the CCDC.
;
_cell_angle_alpha 90
_cell_angle_beta 93.758(5)
_cell_angle_gamma 90
_cell_formula_units_Z 4
_cell_length_a 9.0926(13)
_cell_length_b 7.0943(9)
_cell_length_c 12.7455(18)
_cell_measurement_reflns_used 5686
_cell_measurement_temperature 223(2)
_cell_measurement_theta_max 28.22
_cell_measurement_theta_min 2.84
_cell_volume 820.4(2)
_computing_cell_refinement 'Bruker SAINT'
_computing_data_collection 'Bruker APEX2'
_computing_data_reduction 'Bruker SAINT'
_computing_molecular_graphics 'Bruker SHELXTL'
_computing_publication_material 'Bruker SHELXTL'
_computing_structure_refinement 'SHELXL-2018/3 (Sheldrick, 2018)'
_computing_structure_solution 'SHELXT 2014/5 (Sheldrick, 2014)'
_diffrn_ambient_temperature 223(2)
_diffrn_measured_fraction_theta_full 0.997
_diffrn_measured_fraction_theta_max 0.995
_diffrn_measurement_device_type 'Bruker APEX-II CCD'
_diffrn_measurement_method '\f and \w scans'
_diffrn_radiation_type MoK\a
_diffrn_radiation_wavelength 0.71073
_diffrn_reflns_av_R_equivalents 0.0458
_diffrn_reflns_av_unetI/netI 0.0289
_diffrn_reflns_Laue_measured_fraction_full 0.997
_diffrn_reflns_Laue_measured_fraction_max 0.995
_diffrn_reflns_limit_h_max 12
_diffrn_reflns_limit_h_min -12
_diffrn_reflns_limit_k_max 9
_diffrn_reflns_limit_k_min -9
_diffrn_reflns_limit_l_max 16
_diffrn_reflns_limit_l_min -17
_diffrn_reflns_number 14117
_diffrn_reflns_point_group_measured_fraction_full 0.997
_diffrn_reflns_point_group_measured_fraction_max 0.995
_diffrn_reflns_theta_full 25.242
_diffrn_reflns_theta_max 28.345
_diffrn_reflns_theta_min 2.671
_exptl_absorpt_coefficient_mu 0.345
_exptl_absorpt_correction_T_max 0.7457
_exptl_absorpt_correction_T_min 0.6832
_exptl_absorpt_correction_type multi-scan
_exptl_absorpt_process_details SADABS
_exptl_crystal_colour colourless
_exptl_crystal_density_diffrn 1.467
_exptl_crystal_description BLOCK
_exptl_crystal_F_000 376
_exptl_crystal_size_max 0.170
_exptl_crystal_size_mid 0.138
_exptl_crystal_size_min 0.103
_refine_diff_density_max 0.279
_refine_diff_density_min -0.315
_refine_diff_density_rms 0.045
_refine_ls_extinction_method none
_refine_ls_goodness_of_fit_ref 1.046
_refine_ls_hydrogen_treatment constr
_refine_ls_matrix_type full
_refine_ls_number_parameters 109
_refine_ls_number_reflns 2045
_refine_ls_number_restraints 0
_refine_ls_restrained_S_all 1.046
_refine_ls_R_factor_all 0.0395
_refine_ls_R_factor_gt 0.0321
_refine_ls_shift/su_max 0.000
_refine_ls_shift/su_mean 0.000
_refine_ls_structure_factor_coef Fsqd
_refine_ls_weighting_details 'w=1/[\s^2^(Fo^2^)+(0.0316P)^2^+0.4205P] where P=(Fo^2^+2Fc^2^)/3'
_refine_ls_weighting_scheme calc
_refine_ls_wR_factor_gt 0.0809
_refine_ls_wR_factor_ref 0.0854
_reflns_Friedel_coverage 0.000
_reflns_number_gt 1758
_reflns_number_total 2045
_reflns_threshold_expression 'I > 2\s(I)'
_cod_data_source_file d5md00948k2.cif
_cod_data_source_block KES_SCL_2025_16_a
_cod_original_sg_symbol_H-M 'P 21/n'
_cod_database_code 7251677
_shelx_shelxl_version_number 2018/3
_shelx_space_group_comment
; 
The symmetry employed for this shelxl refinement is uniquely defined 
by the following loop, which should always be used as a source of 
symmetry information in preference to the above space-group names. 
They are only intended as comments. 
;
_shelx_estimated_absorpt_t_min 0.944
_shelx_estimated_absorpt_t_max 0.965

loop_
_space_group_symop_operation_xyz
'x, y, z'
'-x+1/2, y+1/2, -z+1/2'
'-x, -y, -z'
'x-1/2, -y-1/2, z-1/2'

loop_
_atom_site_label
_atom_site_type_symbol
_atom_site_fract_x
_atom_site_fract_y
_atom_site_fract_z
_atom_site_U_iso_or_equiv
_atom_site_adp_type
_atom_site_occupancy
_atom_site_site_symmetry_order
_atom_site_calc_flag
_atom_site_refinement_flags_posn
_atom_site_refinement_flags_adp
_atom_site_refinement_flags_occupancy
_atom_site_disorder_assembly
_atom_site_disorder_group
S1 S 0.72634(4) 0.68069(5) 0.40438(3) 0.02665(12) Uani 1 1 d . . . . .
O1 O 0.58860(13) 0.63532(19) 0.34800(9) 0.0413(3) Uani 1 1 d . . . . .
N1 N 0.50549(15) 0.8454(2) 0.64822(11) 0.0379(3) Uani 1 1 d . . . . .
N2 N 0.85026(14) 0.52760(19) 0.41248(10) 0.0320(3) Uani 1 1 d . . . . .
N3 N 0.82300(18) 0.2349(2) 0.51508(13) 0.0453(4) Uani 1 1 d . . . . .
C1 C 0.54367(17) 0.7887(2) 0.55362(12) 0.0309(3) Uani 1 1 d . . . . .
H1 H 0.469166 0.770333 0.499922 0.037 Uiso 1 1 calc R U . . .
C2 C 0.68824(15) 0.7562(2) 0.53182(11) 0.0241(3) Uani 1 1 d . . . . .
C3 C 0.80061(17) 0.7830(2) 0.60907(12) 0.0331(3) Uani 1 1 d . . . . .
H3 H 0.899677 0.762503 0.595365 0.040 Uiso 1 1 calc R U . . .
C4 C 0.76184(19) 0.8409(3) 0.70704(13) 0.0384(4) Uani 1 1 d . . . . .
H4 H 0.834123 0.860674 0.762090 0.046 Uiso 1 1 calc R U . . .
C5 C 0.61467(19) 0.8690(3) 0.72215(13) 0.0373(4) Uani 1 1 d . . . . .
H5 H 0.589535 0.907414 0.789256 0.045 Uiso 1 1 calc R U . . .
C6 C 0.82908(16) 0.3732(2) 0.46829(12) 0.0301(3) Uani 1 1 d . . . . .
C7 C 0.8138(2) 0.8683(2) 0.34554(13) 0.0378(4) Uani 1 1 d . . . . .
H7A H 0.906152 0.895734 0.385078 0.057 Uiso 1 1 calc R U . . .
H7B H 0.833233 0.834758 0.273970 0.057 Uiso 1 1 calc R U . . .
H7C H 0.750783 0.978609 0.344877 0.057 Uiso 1 1 calc R U . . .

loop_
_atom_site_aniso_label
_atom_site_aniso_U_11
_atom_site_aniso_U_22
_atom_site_aniso_U_33
_atom_site_aniso_U_23
_atom_site_aniso_U_13
_atom_site_aniso_U_12
S1 0.02530(19) 0.0310(2) 0.02397(18) -0.00253(14) 0.00396(13) 0.00283(13)
O1 0.0324(6) 0.0554(8) 0.0351(6) -0.0130(5) -0.0045(5) 0.0033(5)
N1 0.0306(7) 0.0504(9) 0.0340(7) -0.0057(6) 0.0108(6) 0.0018(6)
N2 0.0287(7) 0.0323(7) 0.0361(7) -0.0001(5) 0.0099(5) 0.0045(5)
N3 0.0431(9) 0.0376(8) 0.0547(9) 0.0048(7) -0.0016(7) -0.0023(6)
C1 0.0245(7) 0.0381(9) 0.0305(7) -0.0019(6) 0.0043(6) -0.0001(6)
C2 0.0247(7) 0.0253(7) 0.0228(6) -0.0006(5) 0.0050(5) 0.0001(5)
C3 0.0248(7) 0.0422(9) 0.0325(8) -0.0019(7) 0.0018(6) 0.0017(6)
C4 0.0366(9) 0.0504(10) 0.0276(8) -0.0044(7) -0.0022(6) 0.0002(7)
C5 0.0421(9) 0.0434(9) 0.0274(8) -0.0043(7) 0.0094(7) -0.0010(7)
C6 0.0236(7) 0.0323(8) 0.0343(8) -0.0063(6) 0.0011(6) 0.0011(6)
C7 0.0460(10) 0.0365(9) 0.0325(8) 0.0077(7) 0.0139(7) 0.0056(7)

loop_
_atom_type_symbol
_atom_type_description
_atom_type_scat_dispersion_real
_atom_type_scat_dispersion_imag
_atom_type_scat_source
C C 0.0033 0.0016 'International Tables Vol C Tables 4.2.6.8 and 6.1.1.4'
H H 0.0000 0.0000 'International Tables Vol C Tables 4.2.6.8 and 6.1.1.4'
N N 0.0061 0.0033 'International Tables Vol C Tables 4.2.6.8 and 6.1.1.4'
O O 0.0106 0.0060 'International Tables Vol C Tables 4.2.6.8 and 6.1.1.4'
S S 0.1246 0.1234 'International Tables Vol C Tables 4.2.6.8 and 6.1.1.4'

loop_
_geom_angle_atom_site_label_1
_geom_angle_atom_site_label_2
_geom_angle_atom_site_label_3
_geom_angle
_geom_angle_site_symmetry_1
_geom_angle_site_symmetry_3
_geom_angle_publ_flag
O1 S1 N2 118.52(8) . . ?
O1 S1 C7 111.25(9) . . ?
N2 S1 C7 102.20(8) . . ?
O1 S1 C2 108.08(7) . . ?
N2 S1 C2 109.51(7) . . ?
C7 S1 C2 106.64(8) . . ?
C5 N1 C1 116.69(14) . . ?
C6 N2 S1 118.65(11) . . ?
N1 C1 C2 122.56(14) . . ?
N1 C1 H1 118.7 . . ?
C2 C1 H1 118.7 . . ?
C1 C2 C3 120.12(13) . . ?
C1 C2 S1 118.85(11) . . ?
C3 C2 S1 121.03(11) . . ?
C4 C3 C2 117.59(14) . . ?
C4 C3 H3 121.2 . . ?
C2 C3 H3 121.2 . . ?
C5 C4 C3 118.46(15) . . ?
C5 C4 H4 120.8 . . ?
C3 C4 H4 120.8 . . ?
N1 C5 C4 124.57(15) . . ?
N1 C5 H5 117.7 . . ?
C4 C5 H5 117.7 . . ?
N3 C6 N2 174.07(17) . . ?
S1 C7 H7A 109.5 . . ?
S1 C7 H7B 109.5 . . ?
H7A C7 H7B 109.5 . . ?
S1 C7 H7C 109.5 . . ?
H7A C7 H7C 109.5 . . ?
H7B C7 H7C 109.5 . . ?

loop_
_geom_bond_atom_site_label_1
_geom_bond_atom_site_label_2
_geom_bond_distance
_geom_bond_site_symmetry_2
_geom_bond_publ_flag
S1 O1 1.4390(12) . ?
S1 N2 1.5634(13) . ?
S1 C7 1.7448(17) . ?
S1 C2 1.7661(14) . ?
N1 C5 1.334(2) . ?
N1 C1 1.338(2) . ?
N2 C6 1.327(2) . ?
N3 C6 1.151(2) . ?
C1 C2 1.381(2) . ?
C1 H1 0.9400 . ?
C2 C3 1.385(2) . ?
C3 C4 1.382(2) . ?
C3 H3 0.9400 . ?
C4 C5 1.379(2) . ?
C4 H4 0.9400 . ?
C5 H5 0.9400 . ?
C7 H7A 0.9700 . ?
C7 H7B 0.9700 . ?
C7 H7C 0.9700 . ?
